data_4349812
loop_
_publ_author_name
'Tang, Yiwen'
'Kourtellaris, Andreas'
'Tasiopoulos, Anastasios J.'
'Teat, Simon J.'
'Dubbeldam, David'
'Rothenberg, Gadi'
'Tanase, Stefania'

_publ_section_title
;
 Selective CO2 adsorption in water-stable alkaline-earth based
 metal--organic frameworks
;
_journal_issue 3
_journal_name_full 'Inorganic Chemistry Frontiers'
_journal_page_first 541
_journal_paper_doi 10.1039/C7QI00734E
_journal_volume 5
_journal_year 2018
_chemical_formula_moiety 'C41 H42 Mg2 N2 O15'
_chemical_formula_sum 'C41 H42 Mg2 N2 O15'
_chemical_formula_weight 851.38
_space_group_crystal_system orthorhombic
_space_group_IT_number 61
_space_group_name_Hall '-P 2ac 2ab'
_space_group_name_H-M_alt 'P b c a'
_atom_sites_solution_hydrogens geom
_audit_creation_method SHELXL-2016/4
_audit_update_record
;
2017-10-30 deposited with the CCDC.
2018-02-09 downloaded from the CCDC.
;
_cell_angle_alpha 90
_cell_angle_beta 90
_cell_angle_gamma 90
_cell_formula_units_Z 8
_cell_length_a 12.5932(2)
_cell_length_b 18.4157(4)
_cell_length_c 33.2641(6)
_cell_measurement_reflns_used 13447
_cell_measurement_temperature 100(2)
_cell_measurement_theta_max 72.3050
_cell_measurement_theta_min 4.4460
_cell_volume 7714.4(2)
_computing_structure_refinement 'SHELXL-2016/4 (Sheldrick, 2016)'
_diffrn_ambient_temperature 100(2)
_diffrn_detector_area_resol_mean 10.4223
_diffrn_measured_fraction_theta_full 0.994
_diffrn_measured_fraction_theta_max 0.994
_diffrn_measurement_device_type 'SuperNova, Dual, Cu at zero, Atlas'
_diffrn_measurement_method '\w scans'
_diffrn_radiation_type CuK\a
_diffrn_radiation_wavelength 1.54184
_diffrn_reflns_av_R_equivalents 0.0374
_diffrn_reflns_av_unetI/netI 0.0299
_diffrn_reflns_Laue_measured_fraction_full 0.994
_diffrn_reflns_Laue_measured_fraction_max 0.994
_diffrn_reflns_limit_h_max 14
_diffrn_reflns_limit_h_min -15
_diffrn_reflns_limit_k_max 20
_diffrn_reflns_limit_k_min -21
_diffrn_reflns_limit_l_max 20
_diffrn_reflns_limit_l_min -39
_diffrn_reflns_number 28310
_diffrn_reflns_point_group_measured_fraction_full 0.994
_diffrn_reflns_point_group_measured_fraction_max 0.994
_diffrn_reflns_theta_full 67.360
_diffrn_reflns_theta_max 67.360
_diffrn_reflns_theta_min 4.404
_diffrn_source 'SuperNova (Cu) X-ray Source'
_exptl_absorpt_coefficient_mu 1.228
_exptl_absorpt_correction_T_max 1.00000
_exptl_absorpt_correction_T_min 0.26008
_exptl_absorpt_correction_type multi-scan
_exptl_absorpt_process_details multi-scan
_exptl_crystal_colour colorless
_exptl_crystal_density_diffrn 1.466
_exptl_crystal_description plates
_exptl_crystal_F_000 3568
_exptl_crystal_size_max 0.05
_exptl_crystal_size_mid 0.03
_exptl_crystal_size_min 0.02
_refine_diff_density_max 1.678
_refine_diff_density_min -0.904
_refine_diff_density_rms 0.077
_refine_ls_extinction_method none
_refine_ls_goodness_of_fit_ref 1.045
_refine_ls_hydrogen_treatment constr
_refine_ls_matrix_type full
_refine_ls_number_parameters 546
_refine_ls_number_reflns 6881
_refine_ls_number_restraints 24
_refine_ls_restrained_S_all 1.065
_refine_ls_R_factor_all 0.0663
_refine_ls_R_factor_gt 0.0568
_refine_ls_shift/su_max 0.001
_refine_ls_shift/su_mean 0.000
_refine_ls_structure_factor_coef Fsqd
_refine_ls_weighting_details 'w=1/[\s^2^(Fo^2^)+(0.0861P)^2^+13.1137P] where P=(Fo^2^+2Fc^2^)/3'
_refine_ls_weighting_scheme calc
_refine_ls_wR_factor_gt 0.1509
_refine_ls_wR_factor_ref 0.1603
_reflns_Friedel_coverage 0.000
_reflns_number_gt 5871
_reflns_number_total 6881
_reflns_threshold_expression 'I > 2\s(I)'
_cod_data_source_file c7qi00734e2.cif
_cod_data_source_block shelx_CCDC1
_cod_depositor_comments
;
The following automatic conversions were performed:

data item '_space_group_crystal_system' value 'Orthorhombic' was
changed to 'orthorhombic' in accordance with the
/home/saulius/struct/COD-crude-data/automatic-downloads/DataCite-retrospective/RSC/depositions/lib/dictionaries/cif_core.dic
dictionary named 'cif_core.dic' version 2.4.2 last updated on
2011-04-26.

Automatic conversion script
Id: cif_fix_values 6909 2019-04-08 15:41:33Z antanas 
;
_cod_database_code 4349812
_shelx_shelxl_version_number 2016/4
_shelx_space_group_comment
;
The symmetry employed for this shelxl refinement is uniquely defined
by the following loop, which should always be used as a source of
symmetry information in preference to the above space-group names.
They are only intended as comments.
;
_exptl_absorpt_special_details 'Empirical absorption correction (CrysAlis RED, Oxford Diffraction)'

loop_
_space_group_symop_operation_xyz
'x, y, z'
'-x+1/2, -y, z+1/2'
'x+1/2, -y+1/2, -z'
'-x, y+1/2, -z+1/2'
'-x, -y, -z'
'x-1/2, y, -z-1/2'
'-x-1/2, y-1/2, z'
'x, -y-1/2, z-1/2'

loop_
_atom_site_label
_atom_site_type_symbol
_atom_site_fract_x
_atom_site_fract_y
_atom_site_fract_z
_atom_site_U_iso_or_equiv
_atom_site_adp_type
_atom_site_occupancy
_atom_site_site_symmetry_order
_atom_site_calc_flag
_atom_site_refinement_flags_posn
_atom_site_refinement_flags_adp
MG1 Mg 0.81542(6) 0.12127(4) 0.49803(2) 0.0142(2) Uani 1 1 d . .
MG2 Mg 1.06167(6) 0.11733(4) 0.51001(2) 0.0145(2) Uani 1 1 d . .
O1 O 1.07989(15) 0.38799(11) 0.33159(6) 0.0204(4) Uani 1 1 d . .
O2 O 0.79445(14) 0.20665(10) 0.45415(5) 0.0172(4) Uani 1 1 d . .
O3 O 0.95369(14) 0.16528(9) 0.46898(5) 0.0160(4) Uani 1 1 d . .
O4 O 0.75088(15) -0.03778(11) 0.26678(5) 0.0222(4) Uani 1 1 d . .
O5 O 0.78991(15) 0.05452(10) 0.45007(5) 0.0197(4) Uani 1 1 d . .
O6 O 1.14285(15) 0.05778(11) 0.54790(6) 0.0212(4) Uani 1 1 d . .
O7 O 0.94672(16) 0.42646(11) 0.68463(6) 0.0245(4) Uani 1 1 d . .
O8 O 0.83626(14) 0.20948(9) 0.54005(5) 0.0173(4) Uani 1 1 d . .
O9 O 1.01115(14) 0.19362(10) 0.55009(5) 0.0177(4) Uani 1 1 d . .
O10 O 1.02612(15) -0.04898(10) 0.28220(5) 0.0185(4) Uani 1 1 d . .
O11 O 1.10472(14) 0.06117(9) 0.46056(5) 0.0170(4) Uani 1 1 d . .
O12 O 0.91777(14) 0.05783(9) 0.52952(5) 0.0158(4) Uani 1 1 d . .
O13 O 1.19036(15) 0.18899(11) 0.50114(6) 0.0222(4) Uani 1 1 d . .
C1 C 1.0886(2) 0.46953(14) 0.27548(8) 0.0163(5) Uani 1 1 d . .
C2 C 1.0155(2) 0.42236(14) 0.30132(8) 0.0183(5) Uani 1 1 d . .
H2A H 0.961183 0.452107 0.313847 0.022 Uiso 1 1 calc R U
H2B H 0.980860 0.385949 0.284818 0.022 Uiso 1 1 calc R U
C3 C 1.0296(2) 0.34488(14) 0.35915(8) 0.0187(5) Uani 1 1 d . .
C4 C 1.0955(2) 0.30724(15) 0.38555(8) 0.0209(6) Uani 1 1 d . .
H4 H 1.168869 0.312594 0.384043 0.025 Uiso 1 1 calc R U
C5 C 1.0509(2) 0.26189(15) 0.41399(8) 0.0186(5) Uani 1 1 d . .
H5 H 1.094879 0.236103 0.431334 0.022 Uiso 1 1 calc R U
C6 C 0.9412(2) 0.25412(14) 0.41715(8) 0.0172(5) Uani 1 1 d . .
C7 C 0.8769(2) 0.29326(16) 0.39118(9) 0.0229(6) Uani 1 1 d . .
H7 H 0.803489 0.289177 0.393294 0.028 Uiso 1 1 calc R U
C8 C 0.9202(2) 0.33846(16) 0.36205(9) 0.0244(6) Uani 1 1 d . .
H8 H 0.876226 0.364166 0.344671 0.029 Uiso 1 1 calc R U
C9 C 0.8934(2) 0.20654(13) 0.44849(8) 0.0155(5) Uani 1 1 d . .
C10 C 0.8216(2) -0.07818(15) 0.24162(8) 0.0193(5) Uani 1 1 d . .
H10A H 0.781769 -0.099268 0.219562 0.023 Uiso 1 1 calc R U
H10B H 0.852421 -0.117600 0.257042 0.023 Uiso 1 1 calc R U
C11 C 0.7697(2) -0.03395(15) 0.30771(8) 0.0192(5) Uani 1 1 d . .
C12 C 0.8199(2) -0.08755(15) 0.32996(8) 0.0197(6) Uani 1 1 d . .
H12 H 0.844580 -0.129563 0.317564 0.024 Uiso 1 1 calc R U
C13 C 0.8329(2) -0.07748(15) 0.37110(8) 0.0188(5) Uani 1 1 d . .
H13 H 0.866321 -0.113288 0.386222 0.023 Uiso 1 1 calc R U
C14 C 0.7969(2) -0.01496(14) 0.38998(8) 0.0169(5) Uani 1 1 d . .
C15 C 0.7443(2) 0.03739(15) 0.36734(8) 0.0218(6) Uani 1 1 d . .
H15 H 0.718446 0.079036 0.379776 0.026 Uiso 1 1 calc R U
C16 C 0.7301(2) 0.02781(15) 0.32641(8) 0.0225(6) Uani 1 1 d . .
H16 H 0.694185 0.062694 0.311453 0.027 Uiso 1 1 calc R U
C17 C 0.81680(19) -0.00466(14) 0.43433(8) 0.0157(5) Uani 1 1 d . .
C18 C 0.8613(2) 0.47119(14) 0.69817(8) 0.0185(5) Uani 1 1 d . .
H18A H 0.810821 0.442812 0.713624 0.022 Uiso 1 1 calc R U
H18B H 0.824508 0.492711 0.675482 0.022 Uiso 1 1 calc R U
C19 C 0.9316(2) 0.37835(14) 0.65408(8) 0.0191(5) Uani 1 1 d . .
C20 C 0.8380(2) 0.37010(15) 0.63218(8) 0.0206(6) Uani 1 1 d . .
H20 H 0.778657 0.398276 0.638040 0.025 Uiso 1 1 calc R U
C21 C 0.8348(2) 0.31888(15) 0.60131(8) 0.0198(5) Uani 1 1 d . .
H21 H 0.772167 0.312534 0.586902 0.024 Uiso 1 1 calc R U
C22 C 0.9233(2) 0.27701(14) 0.59159(8) 0.0170(5) Uani 1 1 d . .
C23 C 1.0161(2) 0.28640(15) 0.61424(8) 0.0208(6) Uani 1 1 d . .
H23 H 1.076003 0.258892 0.608236 0.025 Uiso 1 1 calc R U
C24 C 1.0199(2) 0.33590(15) 0.64533(8) 0.0227(6) Uani 1 1 d . .
H24 H 1.081568 0.340893 0.660451 0.027 Uiso 1 1 calc R U
C25 C 0.9234(2) 0.22266(13) 0.55797(8) 0.0154(5) Uani 1 1 d . .
C26 C 0.9767(2) 0.00582(14) 0.25790(8) 0.0175(5) Uani 1 1 d . .
H26A H 1.030570 0.036821 0.246091 0.021 Uiso 1 1 calc R U
H26B H 0.930740 0.035720 0.274446 0.021 Uiso 1 1 calc R U
C27 C 1.0542(2) -0.03119(15) 0.32082(8) 0.0168(5) Uani 1 1 d . .
C28 C 1.0933(2) -0.08823(14) 0.34406(8) 0.0195(5) Uani 1 1 d . .
H28 H 1.107663 -0.132864 0.332164 0.023 Uiso 1 1 calc R U
C29 C 1.1107(2) -0.07858(15) 0.38481(8) 0.0186(5) Uani 1 1 d . .
H29 H 1.136053 -0.117079 0.400141 0.022 Uiso 1 1 calc R U
C30 C 1.0906(2) -0.01181(14) 0.40319(8) 0.0159(5) Uani 1 1 d . .
C31 C 1.0601(2) 0.04616(14) 0.37891(8) 0.0178(5) Uani 1 1 d . .
H31 H 1.051077 0.091778 0.390405 0.021 Uiso 1 1 calc R U
C32 C 1.0429(2) 0.03746(14) 0.33784(8) 0.0184(5) Uani 1 1 d . .
H32 H 1.024111 0.077010 0.321975 0.022 Uiso 1 1 calc R U
C33 C 1.09435(19) -0.00193(13) 0.44791(8) 0.0138(5) Uani 1 1 d . .
C34 C 0.5874(3) 0.0940(2) 0.52279(13) 0.0596(13) Uani 1 1 d D U
C35 C 0.5341(4) 0.14255(19) 0.49001(11) 0.0475(10) Uani 1 1 d D .
H35A H 0.587870 0.168562 0.475492 0.071 Uiso 1 1 calc R U
H35B H 0.494788 0.112445 0.471742 0.071 Uiso 1 1 calc R U
H35C H 0.486803 0.176467 0.502656 0.071 Uiso 1 1 calc R U
O14 O 0.68409(14) 0.09377(11) 0.52665(6) 0.0222(4) Uani 1 1 d D .
N1 N 0.5207(3) 0.0609(2) 0.54134(14) 0.0765(15) Uani 1 1 d D U
C36 C 0.5797(4) 0.0104(2) 0.57398(11) 0.0533(11) Uani 1 1 d D .
H36A H 0.624775 -0.023705 0.560397 0.080 Uiso 1 1 calc R U
H36B H 0.527698 -0.015325 0.589532 0.080 Uiso 1 1 calc R U
H36C H 0.621837 0.040264 0.591471 0.080 Uiso 1 1 calc R U
C37 C 0.4064(3) 0.0590(2) 0.54046(11) 0.0389(8) Uani 1 1 d D .
H37A H 0.380624 0.096272 0.522826 0.058 Uiso 1 1 calc R U
H37B H 0.379304 0.066941 0.567066 0.058 Uiso 1 1 calc R U
H37C H 0.383217 0.012423 0.530901 0.058 Uiso 1 1 calc R U
C38 C 0.8024(3) 0.7986(2) 0.74308(11) 0.0426(9) Uani 1 1 d D .
C39 C 0.8391(3) 0.7763(2) 0.70210(11) 0.0460(9) Uani 1 1 d D .
H39A H 0.807887 0.807629 0.682294 0.069 Uiso 1 1 calc R U
H39B H 0.817946 0.727069 0.697040 0.069 Uiso 1 1 calc R U
H39C H 0.915079 0.779900 0.700694 0.069 Uiso 1 1 calc R U
O15 O 0.8626(3) 0.8304(2) 0.76633(10) 0.0682(9) Uani 1 1 d D .
N2 N 0.7024(3) 0.78391(18) 0.75285(11) 0.0488(8) Uani 1 1 d D .
C41 C 0.6668(4) 0.7997(3) 0.79445(15) 0.0704(15) Uani 1 1 d D .
H41A H 0.727418 0.803234 0.811817 0.106 Uiso 1 1 calc R U
H41B H 0.621204 0.761369 0.803635 0.106 Uiso 1 1 calc R U
H41C H 0.628542 0.844838 0.794807 0.106 Uiso 1 1 calc R U
C40 C 0.6248(4) 0.7497(3) 0.72718(14) 0.0559(11) Uani 1 1 d D .
H40A H 0.649221 0.750761 0.699855 0.084 Uiso 1 1 calc R U
H40B H 0.558551 0.775253 0.729163 0.084 Uiso 1 1 calc R U
H40C H 0.614834 0.700179 0.735456 0.084 Uiso 1 1 calc R U

loop_
_atom_site_aniso_label
_atom_site_aniso_U_11
_atom_site_aniso_U_22
_atom_site_aniso_U_33
_atom_site_aniso_U_23
_atom_site_aniso_U_13
_atom_site_aniso_U_12
MG1 0.0146(4) 0.0142(4) 0.0139(4) 0.0006(3) -0.0002(3) -0.0004(3)
MG2 0.0152(4) 0.0142(4) 0.0140(4) -0.0019(3) -0.0005(3) 0.0003(3)
O1 0.0192(9) 0.0253(10) 0.0167(9) 0.0081(8) 0.0015(7) 0.0010(8)
O2 0.0162(9) 0.0173(9) 0.0180(9) 0.0020(7) 0.0012(7) 0.0008(7)
O3 0.0171(9) 0.0160(9) 0.0150(9) 0.0023(7) -0.0010(7) 0.0016(7)
O4 0.0224(9) 0.0317(11) 0.0124(9) -0.0009(8) 0.0014(7) 0.0028(8)
O5 0.0232(10) 0.0194(9) 0.0166(9) -0.0041(7) -0.0020(7) -0.0008(8)
O6 0.0225(10) 0.0250(10) 0.0162(9) 0.0033(8) -0.0012(7) 0.0055(8)
O7 0.0244(10) 0.0252(10) 0.0238(10) -0.0114(8) -0.0058(8) 0.0045(8)
O8 0.0182(9) 0.0171(9) 0.0167(9) -0.0035(7) -0.0003(7) -0.0017(7)
O9 0.0188(9) 0.0166(9) 0.0177(9) -0.0033(7) 0.0002(7) -0.0009(7)
O10 0.0265(10) 0.0171(9) 0.0119(9) -0.0002(7) -0.0023(7) 0.0008(7)
O11 0.0206(9) 0.0153(9) 0.0152(9) -0.0024(7) 0.0004(7) -0.0004(7)
O12 0.0167(9) 0.0149(8) 0.0158(9) 0.0020(7) -0.0012(7) -0.0001(7)
O13 0.0217(10) 0.0232(10) 0.0216(10) -0.0028(8) 0.0015(7) -0.0060(8)
C1 0.0204(13) 0.0162(12) 0.0124(12) 0.0005(10) 0.0011(10) 0.0005(10)
C2 0.0211(13) 0.0198(12) 0.0140(13) 0.0032(10) -0.0003(10) 0.0007(10)
C3 0.0217(13) 0.0171(12) 0.0173(13) 0.0017(10) 0.0034(10) 0.0010(10)
C4 0.0165(12) 0.0250(14) 0.0213(14) 0.0030(11) 0.0013(10) -0.0002(11)
C5 0.0194(13) 0.0199(13) 0.0165(13) 0.0025(10) -0.0003(10) 0.0035(10)
C6 0.0209(13) 0.0169(12) 0.0139(13) -0.0005(10) 0.0021(10) 0.0011(10)
C7 0.0177(13) 0.0273(14) 0.0237(14) 0.0070(11) 0.0001(11) 0.0006(11)
C8 0.0202(13) 0.0286(15) 0.0245(15) 0.0113(12) 0.0004(11) 0.0030(11)
C9 0.0184(13) 0.0130(12) 0.0150(12) -0.0018(9) -0.0011(10) 0.0013(10)
C10 0.0233(13) 0.0200(13) 0.0145(13) -0.0019(10) 0.0021(10) -0.0020(11)
C11 0.0170(13) 0.0263(14) 0.0144(13) 0.0005(10) 0.0010(10) -0.0036(10)
C12 0.0216(13) 0.0206(13) 0.0167(13) -0.0015(10) 0.0041(10) -0.0018(10)
C13 0.0177(12) 0.0198(13) 0.0188(14) 0.0025(10) 0.0019(10) -0.0008(10)
C14 0.0146(12) 0.0201(13) 0.0160(13) 0.0005(10) 0.0011(9) -0.0022(10)
C15 0.0226(13) 0.0239(14) 0.0190(14) -0.0017(11) 0.0017(11) 0.0044(11)
C16 0.0235(14) 0.0256(14) 0.0184(14) 0.0026(11) -0.0006(11) 0.0061(11)
C17 0.0112(11) 0.0194(13) 0.0165(13) 0.0001(10) 0.0009(9) -0.0033(10)
C18 0.0204(13) 0.0189(13) 0.0163(13) -0.0001(10) -0.0006(10) 0.0010(10)
C19 0.0226(13) 0.0190(13) 0.0156(13) -0.0041(10) -0.0008(10) -0.0008(10)
C20 0.0208(13) 0.0208(13) 0.0202(14) -0.0039(10) 0.0014(10) 0.0006(11)
C21 0.0164(12) 0.0236(13) 0.0195(14) -0.0031(11) -0.0010(10) -0.0031(10)
C22 0.0216(13) 0.0155(12) 0.0139(13) 0.0016(10) 0.0014(10) -0.0036(10)
C23 0.0215(13) 0.0196(13) 0.0214(14) -0.0046(10) -0.0014(10) 0.0026(10)
C24 0.0243(14) 0.0216(13) 0.0223(14) -0.0043(11) -0.0052(11) 0.0010(11)
C25 0.0190(13) 0.0130(12) 0.0141(12) 0.0016(9) 0.0019(9) -0.0030(10)
C26 0.0223(13) 0.0157(12) 0.0144(13) 0.0013(10) -0.0004(10) 0.0007(10)
C27 0.0163(12) 0.0223(13) 0.0119(12) -0.0018(10) 0.0014(9) -0.0039(10)
C28 0.0239(13) 0.0166(12) 0.0179(13) -0.0024(10) 0.0016(11) 0.0027(10)
C29 0.0215(13) 0.0193(13) 0.0151(13) 0.0021(10) 0.0001(10) 0.0018(10)
C30 0.0154(12) 0.0169(12) 0.0154(13) -0.0007(10) 0.0015(9) -0.0018(10)
C31 0.0202(13) 0.0148(12) 0.0185(13) -0.0010(10) -0.0014(10) -0.0007(10)
C32 0.0228(13) 0.0170(12) 0.0153(13) 0.0029(10) -0.0018(10) -0.0017(10)
C33 0.0108(11) 0.0155(12) 0.0151(12) -0.0002(10) -0.0004(9) 0.0010(9)
C34 0.031(2) 0.064(3) 0.083(3) -0.056(2) 0.0182(19) -0.0144(18)
C35 0.077(3) 0.0274(17) 0.039(2) 0.0006(15) -0.0200(19) 0.0032(18)
O14 0.0153(9) 0.0272(10) 0.0241(10) -0.0014(8) 0.0034(7) -0.0048(8)
N1 0.0326(18) 0.087(3) 0.110(3) -0.070(3) 0.031(2) -0.0296(19)
C36 0.101(4) 0.0299(18) 0.0290(19) 0.0028(15) -0.005(2) 0.001(2)
C37 0.0223(16) 0.046(2) 0.048(2) -0.0121(16) 0.0092(14) -0.0086(14)
C38 0.043(2) 0.042(2) 0.043(2) -0.0058(16) -0.0060(16) 0.0013(16)
C39 0.061(2) 0.0398(19) 0.038(2) -0.0010(16) 0.0022(17) 0.0085(18)
O15 0.0581(19) 0.095(3) 0.0511(18) -0.0192(17) -0.0098(15) -0.0137(18)
N2 0.0515(19) 0.0392(17) 0.056(2) -0.0062(15) 0.0027(16) -0.0051(15)
C41 0.079(3) 0.063(3) 0.069(3) -0.024(2) 0.032(3) -0.024(3)
C40 0.056(2) 0.055(2) 0.057(3) 0.011(2) -0.011(2) -0.017(2)

loop_
_atom_type_symbol
_atom_type_description
_atom_type_scat_dispersion_real
_atom_type_scat_dispersion_imag
_atom_type_scat_source
C C 0.0181 0.0091 'International Tables Vol C Tables 4.2.6.8 and 6.1.1.4'
H H 0.0000 0.0000 'International Tables Vol C Tables 4.2.6.8 and 6.1.1.4'
N N 0.0311 0.0180 'International Tables Vol C Tables 4.2.6.8 and 6.1.1.4'
O O 0.0492 0.0322 'International Tables Vol C Tables 4.2.6.8 and 6.1.1.4'
Mg Mg 0.1719 0.1771 'International Tables Vol C Tables 4.2.6.8 and 6.1.1.4'

loop_
_geom_angle_atom_site_label_1
_geom_angle_atom_site_label_2
_geom_angle_atom_site_label_3
_geom_angle
_geom_angle_site_symmetry_1
_geom_angle_site_symmetry_3
O14 MG1 O12 97.79(8) . .
O14 MG1 O5 95.19(9) . .
O12 MG1 O5 99.01(8) . .
O14 MG1 O3 172.67(9) . .
O12 MG1 O3 86.25(7) . .
O5 MG1 O3 90.18(8) . .
O14 MG1 O8 89.01(8) . .
O12 MG1 O8 91.26(8) . .
O5 MG1 O8 168.25(8) . .
O3 MG1 O8 84.77(7) . .
O14 MG1 O2 114.19(8) . .
O12 MG1 O2 147.60(8) . .
O5 MG1 O2 83.74(8) . .
O3 MG1 O2 61.40(7) . .
O8 MG1 O2 84.53(7) . .
O14 MG1 C9 144.57(9) . .
O12 MG1 C9 117.11(9) . .
O5 MG1 C9 85.65(8) . .
O3 MG1 C9 30.86(8) . .
O8 MG1 C9 84.58(8) . .
O2 MG1 C9 30.55(8) . .
O14 MG1 MG2 139.76(7) . .
O12 MG1 MG2 44.89(5) . .
O5 MG1 MG2 104.00(6) . .
O3 MG1 MG2 42.52(5) . .
O8 MG1 MG2 79.31(6) . .
O2 MG1 MG2 102.94(6) . .
C9 MG1 MG2 72.93(6) . .
O6 MG2 O11 95.59(8) . .
O6 MG2 O9 97.35(8) . .
O11 MG2 O9 166.04(8) . .
O6 MG2 O13 92.26(9) . .
O11 MG2 O13 90.01(8) . .
O9 MG2 O13 84.27(8) . .
O6 MG2 O3 169.28(9) . .
O11 MG2 O3 82.01(8) . .
O9 MG2 O3 86.20(8) . .
O13 MG2 O3 98.17(8) . .
O6 MG2 O12 87.79(8) . .
O11 MG2 O12 101.83(8) . .
O9 MG2 O12 83.92(7) . .
O13 MG2 O12 168.10(8) . .
O3 MG2 O12 82.52(7) . .
O6 MG2 MG1 127.77(7) . .
O11 MG2 MG1 100.05(6) . .
O9 MG2 MG1 75.99(6) . .
O13 MG2 MG1 136.81(7) . .
O3 MG2 MG1 43.29(5) . .
O12 MG2 MG1 40.31(5) . .
C3 O1 C2 117.6(2) . .
C9 O2 MG1 88.80(15) . .
C9 O3 MG2 167.64(17) . .
C9 O3 MG1 89.02(15) . .
MG2 O3 MG1 94.20(7) . .
C11 O4 C10 119.7(2) . .
C17 O5 MG1 143.79(18) . .
C17 O6 MG2 162.55(19) 5_756 .
C19 O7 C18 120.3(2) . .
C25 O8 MG1 123.49(17) . .
C25 O9 MG2 134.83(17) . .
C27 O10 C26 118.1(2) . .
C33 O11 MG2 136.67(17) . .
C33 O12 MG1 133.45(16) 5_756 .
C33 O12 MG2 131.73(16) 5_756 .
MG1 O12 MG2 94.80(8) . .
C2 C1 C26 109.3(2) . 4_755
C2 C1 C18 109.3(2) . 5_766
C26 C1 C18 108.9(2) 4_755 5_766
C2 C1 C10 109.0(2) . 4_755
C26 C1 C10 112.0(2) 4_755 4_755
C18 C1 C10 108.3(2) 5_766 4_755
O1 C2 C1 107.6(2) . .
O1 C2 H2A 110.2 . .
C1 C2 H2A 110.2 . .
O1 C2 H2B 110.2 . .
C1 C2 H2B 110.2 . .
H2A C2 H2B 108.5 . .
O1 C3 C8 123.8(2) . .
O1 C3 C4 115.8(2) . .
C8 C3 C4 120.4(2) . .
C5 C4 C3 119.3(2) . .
C5 C4 H4 120.3 . .
C3 C4 H4 120.3 . .
C4 C5 C6 121.2(2) . .
C4 C5 H5 119.4 . .
C6 C5 H5 119.4 . .
C7 C6 C5 118.6(2) . .
C7 C6 C9 120.4(2) . .
C5 C6 C9 121.0(2) . .
C6 C7 C8 121.1(3) . .
C6 C7 H7 119.4 . .
C8 C7 H7 119.4 . .
C3 C8 C7 119.3(3) . .
C3 C8 H8 120.3 . .
C7 C8 H8 120.3 . .
O2 C9 O3 120.7(2) . .
O2 C9 C6 120.2(2) . .
O3 C9 C6 119.0(2) . .
O2 C9 MG1 60.65(13) . .
O3 C9 MG1 60.12(13) . .
C6 C9 MG1 176.70(18) . .
O4 C10 C1 112.1(2) . 4_745
O4 C10 H10A 109.2 . .
C1 C10 H10A 109.2 4_745 .
O4 C10 H10B 109.2 . .
C1 C10 H10B 109.2 4_745 .
H10A C10 H10B 107.9 . .
O4 C11 C12 124.5(2) . .
O4 C11 C16 114.9(2) . .
C12 C11 C16 120.5(2) . .
C11 C12 C13 118.9(3) . .
C11 C12 H12 120.5 . .
C13 C12 H12 120.5 . .
C14 C13 C12 121.2(3) . .
C14 C13 H13 119.4 . .
C12 C13 H13 119.4 . .
C13 C14 C15 119.1(2) . .
C13 C14 C17 119.5(2) . .
C15 C14 C17 121.4(2) . .
C16 C15 C14 120.3(3) . .
C16 C15 H15 119.8 . .
C14 C15 H15 119.8 . .
C15 C16 C11 119.9(3) . .
C15 C16 H16 120.0 . .
C11 C16 H16 120.0 . .
O6 C17 O5 126.3(2) 5_756 .
O6 C17 C14 115.5(2) 5_756 .
O5 C17 C14 118.2(2) . .
O7 C18 C1 106.3(2) . 5_766
O7 C18 H18A 110.5 . .
C1 C18 H18A 110.5 5_766 .
O7 C18 H18B 110.5 . .
C1 C18 H18B 110.5 5_766 .
H18A C18 H18B 108.7 . .
O7 C19 C24 114.2(2) . .
O7 C19 C20 125.4(2) . .
C24 C19 C20 120.4(2) . .
C19 C20 C21 118.9(3) . .
C19 C20 H20 120.6 . .
C21 C20 H20 120.6 . .
C22 C21 C20 121.5(2) . .
C22 C21 H21 119.3 . .
C20 C21 H21 119.3 . .
C21 C22 C23 118.3(2) . .
C21 C22 C25 122.9(2) . .
C23 C22 C25 118.8(2) . .
C24 C23 C22 120.9(3) . .
C24 C23 H23 119.6 . .
C22 C23 H23 119.6 . .
C23 C24 C19 120.1(3) . .
C23 C24 H24 120.0 . .
C19 C24 H24 120.0 . .
O9 C25 O8 125.5(2) . .
O9 C25 C22 116.1(2) . .
O8 C25 C22 118.4(2) . .
O10 C26 C1 109.5(2) . 4_745
O10 C26 H26A 109.8 . .
C1 C26 H26A 109.8 4_745 .
O10 C26 H26B 109.8 . .
C1 C26 H26B 109.8 4_745 .
H26A C26 H26B 108.2 . .
O10 C27 C32 124.8(2) . .
O10 C27 C28 115.5(2) . .
C32 C27 C28 119.7(2) . .
C29 C28 C27 120.1(2) . .
C29 C28 H28 119.9 . .
C27 C28 H28 119.9 . .
C28 C29 C30 120.9(2) . .
C28 C29 H29 119.6 . .
C30 C29 H29 119.6 . .
C31 C30 C29 118.1(2) . .
C31 C30 C33 119.4(2) . .
C29 C30 C33 122.4(2) . .
C30 C31 C32 121.6(2) . .
C30 C31 H31 119.2 . .
C32 C31 H31 119.2 . .
C27 C32 C31 119.2(2) . .
C27 C32 H32 120.4 . .
C31 C32 H32 120.4 . .
O11 C33 O12 124.4(2) . 5_756
O11 C33 C30 116.9(2) . .
O12 C33 C30 118.6(2) 5_756 .
N1 C34 O14 129.6(5) . .
N1 C34 C35 110.2(4) . .
O14 C34 C35 120.2(4) . .
C34 C35 H35A 109.5 . .
C34 C35 H35B 109.5 . .
H35A C35 H35B 109.5 . .
C34 C35 H35C 109.5 . .
H35A C35 H35C 109.5 . .
H35B C35 H35C 109.5 . .
C34 O14 MG1 141.4(3) . .
C34 N1 C37 134.2(5) . .
C34 N1 C36 108.3(4) . .
C37 N1 C36 117.4(4) . .
N1 C36 H36A 109.5 . .
N1 C36 H36B 109.5 . .
H36A C36 H36B 109.5 . .
N1 C36 H36C 109.5 . .
H36A C36 H36C 109.5 . .
H36B C36 H36C 109.5 . .
N1 C37 H37A 109.5 . .
N1 C37 H37B 109.5 . .
H37A C37 H37B 109.5 . .
N1 C37 H37C 109.5 . .
H37A C37 H37C 109.5 . .
H37B C37 H37C 109.5 . .
O15 C38 N2 121.8(4) . .
O15 C38 C39 120.8(4) . .
N2 C38 C39 117.4(3) . .
C38 C39 H39A 109.5 . .
C38 C39 H39B 109.5 . .
H39A C39 H39B 109.5 . .
C38 C39 H39C 109.5 . .
H39A C39 H39C 109.5 . .
H39B C39 H39C 109.5 . .
C38 N2 C40 125.9(4) . .
C38 N2 C41 118.4(4) . .
C40 N2 C41 115.6(4) . .
N2 C41 H41A 109.5 . .
N2 C41 H41B 109.5 . .
H41A C41 H41B 109.5 . .
N2 C41 H41C 109.5 . .
H41A C41 H41C 109.5 . .
H41B C41 H41C 109.5 . .
N2 C40 H40A 109.5 . .
N2 C40 H40B 109.5 . .
H40A C40 H40B 109.5 . .
N2 C40 H40C 109.5 . .
H40A C40 H40C 109.5 . .
H40B C40 H40C 109.5 . .

loop_
_geom_bond_atom_site_label_1
_geom_bond_atom_site_label_2
_geom_bond_distance
_geom_bond_site_symmetry_2
MG1 O14 1.974(2) .
MG1 O12 2.0305(19) .
MG1 O5 2.040(2) .
MG1 O3 2.150(2) .
MG1 O8 2.1590(19) .
MG1 O2 2.1616(19) .
MG1 C9 2.479(3) .
MG1 MG2 3.1274(12) .
MG2 O6 1.959(2) .
MG2 O11 2.0171(19) .
MG2 O9 2.039(2) .
MG2 O13 2.111(2) .
MG2 O3 2.1192(19) .
MG2 O12 2.2149(19) .
O1 C3 1.368(3) .
O1 C2 1.440(3) .
O2 C9 1.261(3) .
O3 C9 1.272(3) .
O4 C11 1.384(3) .
O4 C10 1.431(3) .
O5 C17 1.256(3) .
O6 C17 1.251(3) 5_756
O7 C19 1.362(3) .
O7 C18 1.428(3) .
O8 C25 1.272(3) .
O9 C25 1.255(3) .
O10 C27 1.372(3) .
O10 C26 1.435(3) .
O11 C33 1.243(3) .
O12 C33 1.283(3) 5_756
C1 C2 1.530(3) .
C1 C26 1.535(4) 4_755
C1 C18 1.536(4) 5_766
C1 C10 1.541(4) 4_755
C2 H2A 0.9700 .
C2 H2B 0.9700 .
C3 C8 1.386(4) .
C3 C4 1.394(4) .
C4 C5 1.381(4) .
C4 H4 0.9300 .
C5 C6 1.392(4) .
C5 H5 0.9300 .
C6 C7 1.387(4) .
C6 C9 1.489(4) .
C7 C8 1.389(4) .
C7 H7 0.9300 .
C8 H8 0.9300 .
C10 C1 1.541(4) 4_745
C10 H10A 0.9700 .
C10 H10B 0.9700 .
C11 C12 1.387(4) .
C11 C16 1.389(4) .
C12 C13 1.391(4) .
C12 H12 0.9300 .
C13 C14 1.388(4) .
C13 H13 0.9300 .
C14 C15 1.391(4) .
C14 C17 1.508(4) .
C15 C16 1.385(4) .
C15 H15 0.9300 .
C16 H16 0.9300 .
C17 O6 1.251(3) 5_756
C18 C1 1.536(4) 5_766
C18 H18A 0.9700 .
C18 H18B 0.9700 .
C19 C24 1.390(4) .
C19 C20 1.394(4) .
C20 C21 1.395(4) .
C20 H20 0.9300 .
C21 C22 1.393(4) .
C21 H21 0.9300 .
C22 C23 1.402(4) .
C22 C25 1.501(4) .
C23 C24 1.379(4) .
C23 H23 0.9300 .
C24 H24 0.9300 .
C26 C1 1.535(4) 4_745
C26 H26A 0.9700 .
C26 H26B 0.9700 .
C27 C32 1.393(4) .
C27 C28 1.394(4) .
C28 C29 1.385(4) .
C28 H28 0.9300 .
C29 C30 1.396(4) .
C29 H29 0.9300 .
C30 C31 1.393(4) .
C30 C33 1.499(4) .
C31 C32 1.393(4) .
C31 H31 0.9300 .
C32 H32 0.9300 .
C33 O12 1.283(3) 5_756
C34 N1 1.208(6) .
C34 O14 1.224(4) .
C34 C35 1.562(5) .
C35 H35A 0.9600 .
C35 H35B 0.9600 .
C35 H35C 0.9600 .
N1 C37 1.439(4) .
N1 C36 1.611(6) .
C36 H36A 0.9600 .
C36 H36B 0.9600 .
C36 H36C 0.9600 .
C37 H37A 0.9600 .
C37 H37B 0.9600 .
C37 H37C 0.9600 .
C38 O15 1.232(5) .
C38 N2 1.328(5) .
C38 C39 1.497(5) .
C39 H39A 0.9600 .
C39 H39B 0.9600 .
C39 H39C 0.9600 .
N2 C40 1.444(5) .
N2 C41 1.484(5) .
C41 H41A 0.9600 .
C41 H41B 0.9600 .
C41 H41C 0.9600 .
C40 H40A 0.9600 .
C40 H40B 0.9600 .
C40 H40C 0.9600 .

loop_
_geom_torsion_atom_site_label_1
_geom_torsion_atom_site_label_2
_geom_torsion_atom_site_label_3
_geom_torsion_atom_site_label_4
_geom_torsion
_geom_torsion_site_symmetry_1
_geom_torsion_site_symmetry_4
C3 O1 C2 C1 177.7(2) . .
C26 C1 C2 O1 178.6(2) 4_755 .
C18 C1 C2 O1 -62.3(3) 5_766 .
C10 C1 C2 O1 55.9(3) 4_755 .
C2 O1 C3 C8 -6.8(4) . .
C2 O1 C3 C4 174.2(2) . .
O1 C3 C4 C5 -179.3(2) . .
C8 C3 C4 C5 1.7(4) . .
C3 C4 C5 C6 -1.1(4) . .
C4 C5 C6 C7 -0.3(4) . .
C4 C5 C6 C9 -178.5(2) . .
C5 C6 C7 C8 1.1(4) . .
C9 C6 C7 C8 179.3(3) . .
O1 C3 C8 C7 -179.9(3) . .
C4 C3 C8 C7 -1.0(4) . .
C6 C7 C8 C3 -0.5(5) . .
MG1 O2 C9 O3 -2.7(2) . .
MG1 O2 C9 C6 176.3(2) . .
MG2 O3 C9 O2 -102.5(8) . .
MG1 O3 C9 O2 2.8(2) . .
MG2 O3 C9 C6 78.4(9) . .
MG1 O3 C9 C6 -176.3(2) . .
MG2 O3 C9 MG1 -105.3(8) . .
C7 C6 C9 O2 -6.7(4) . .
C5 C6 C9 O2 171.5(2) . .
C7 C6 C9 O3 172.4(2) . .
C5 C6 C9 O3 -9.4(4) . .
C11 O4 C10 C1 -91.6(3) . 4_745
C10 O4 C11 C12 -29.5(4) . .
C10 O4 C11 C16 153.1(2) . .
O4 C11 C12 C13 -179.2(2) . .
C16 C11 C12 C13 -1.9(4) . .
C11 C12 C13 C14 -0.2(4) . .
C12 C13 C14 C15 1.9(4) . .
C12 C13 C14 C17 -177.3(2) . .
C13 C14 C15 C16 -1.4(4) . .
C17 C14 C15 C16 177.8(2) . .
C14 C15 C16 C11 -0.7(4) . .
O4 C11 C16 C15 180.0(2) . .
C12 C11 C16 C15 2.4(4) . .
MG1 O5 C17 O6 22.7(5) . 5_756
MG1 O5 C17 C14 -159.0(2) . .
C13 C14 C17 O6 -6.3(3) . 5_756
C15 C14 C17 O6 174.5(2) . 5_756
C13 C14 C17 O5 175.2(2) . .
C15 C14 C17 O5 -4.0(4) . .
C19 O7 C18 C1 -166.2(2) . 5_766
C18 O7 C19 C24 -177.0(2) . .
C18 O7 C19 C20 3.4(4) . .
O7 C19 C20 C21 179.3(3) . .
C24 C19 C20 C21 -0.3(4) . .
C19 C20 C21 C22 -1.1(4) . .
C20 C21 C22 C23 1.3(4) . .
C20 C21 C22 C25 -178.6(2) . .
C21 C22 C23 C24 -0.1(4) . .
C25 C22 C23 C24 179.8(2) . .
C22 C23 C24 C19 -1.3(4) . .
O7 C19 C24 C23 -178.1(3) . .
C20 C19 C24 C23 1.5(4) . .
MG2 O9 C25 O8 -0.8(4) . .
MG2 O9 C25 C22 178.86(16) . .
MG1 O8 C25 O9 10.1(4) . .
MG1 O8 C25 C22 -169.62(16) . .
C21 C22 C25 O9 173.6(2) . .
C23 C22 C25 O9 -6.3(3) . .
C21 C22 C25 O8 -6.7(4) . .
C23 C22 C25 O8 173.4(2) . .
C27 O10 C26 C1 -156.4(2) . 4_745
C26 O10 C27 C32 -3.2(4) . .
C26 O10 C27 C28 174.6(2) . .
O10 C27 C28 C29 -171.5(2) . .
C32 C27 C28 C29 6.4(4) . .
C27 C28 C29 C30 -0.7(4) . .
C28 C29 C30 C31 -4.6(4) . .
C28 C29 C30 C33 171.6(2) . .
C29 C30 C31 C32 4.3(4) . .
C33 C30 C31 C32 -172.1(2) . .
O10 C27 C32 C31 170.9(2) . .
C28 C27 C32 C31 -6.8(4) . .
C30 C31 C32 C27 1.4(4) . .
MG2 O11 C33 O12 -26.2(4) . 5_756
MG2 O11 C33 C30 150.66(19) . .
C31 C30 C33 O11 -23.2(3) . .
C29 C30 C33 O11 160.6(2) . .
C31 C30 C33 O12 153.8(2) . 5_756
C29 C30 C33 O12 -22.3(4) . 5_756
N1 C34 O14 MG1 163.5(3) . .
C35 C34 O14 MG1 -16.7(5) . .
O14 C34 N1 C37 177.3(4) . .
C35 C34 N1 C37 -2.6(6) . .
O14 C34 N1 C36 -1.4(5) . .
C35 C34 N1 C36 178.7(3) . .
O15 C38 N2 C40 177.4(4) . .
C39 C38 N2 C40 -1.5(6) . .
O15 C38 N2 C41 -6.3(6) . .
C39 C38 N2 C41 174.8(4) . .
